data_2234734
loop_
_publ_author_name
'Li, Li'
'Qu, Yong-Nian'
'Gong, Jian'
'Hu, Yang-Gen'

_publ_section_title
;
 3,3'-(1,4-Phenylene)bis[2-(propylamino)benzofuro[3,2-<i>d</i>]pyrimidin-4(3<i>H</i>)-one]
 ethanol disolvate
;
_journal_coeditor_code LR2054
_journal_issue 5
_journal_name_full 'Acta Crystallographica Section E'
_journal_page_first o1282
_journal_page_last o1283
_journal_paper_doi 10.1107/S160053681201375X
_journal_volume 68
_journal_year 2012
_chemical_formula_iupac 'C32 H28 N6 O4, 2C2 H6 O'
_chemical_formula_moiety 'C32 H28 N6 O4, 2(C2 H6 O)'
_chemical_formula_sum 'C36 H40 N6 O6'
_chemical_formula_weight 652.74
_chemical_name_systematic
;
3,3'-(1,4-Phenylene)bis[2-(propylamino)benzofuro[3,2-<i>d</i>]pyrimidin-
4(3<i>H</i>)-one] ethanol disolvate
;
_space_group_IT_number 14
_symmetry_cell_setting monoclinic
_symmetry_space_group_name_Hall '-P 2yn'
_symmetry_space_group_name_H-M 'P 1 21/n 1'
_atom_sites_solution_hydrogens geom
_atom_sites_solution_primary direct
_atom_sites_solution_secondary difmap
_audit_creation_method SHELXL-97
_cell_angle_alpha 90.00
_cell_angle_beta 105.409(2)
_cell_angle_gamma 90.00
_cell_formula_units_Z 2
_cell_length_a 10.1933(12)
_cell_length_b 13.6224(16)
_cell_length_c 12.5249(15)
_cell_measurement_reflns_used 3984
_cell_measurement_temperature 298(2)
_cell_measurement_theta_max 26.59
_cell_measurement_theta_min 2.25
_cell_volume 1676.7(3)
_computing_cell_refinement 'SAINT-Plus (Bruker, 2001)'
_computing_data_collection 'SMART (Bruker, 2001)'
_computing_data_reduction 'SAINT-Plus (Bruker, 2001)'
_computing_molecular_graphics 'PLATON (Spek, 2009)'
_computing_publication_material 'SHELXTL (Sheldrick, 2008)'
_computing_structure_refinement 'SHELXL97 (Sheldrick, 2008)'
_computing_structure_solution 'SHELXS97 (Sheldrick, 2008)'
_diffrn_ambient_temperature 298(2)
_diffrn_measured_fraction_theta_full 0.999
_diffrn_measured_fraction_theta_max 0.999
_diffrn_measurement_device_type 'Bruker SMART 4K CCD area-detector'
_diffrn_measurement_method '\f and \w scans'
_diffrn_radiation_monochromator graphite
_diffrn_radiation_source 'fine-focus sealed tube'
_diffrn_radiation_type MoK\a
_diffrn_radiation_wavelength 0.71073
_diffrn_reflns_av_R_equivalents 0.0604
_diffrn_reflns_av_sigmaI/netI 0.0399
_diffrn_reflns_limit_h_max 12
_diffrn_reflns_limit_h_min -12
_diffrn_reflns_limit_k_max 16
_diffrn_reflns_limit_k_min -13
_diffrn_reflns_limit_l_max 14
_diffrn_reflns_limit_l_min -14
_diffrn_reflns_number 10883
_diffrn_reflns_theta_full 25.00
_diffrn_reflns_theta_max 25.00
_diffrn_reflns_theta_min 2.25
_exptl_absorpt_coefficient_mu 0.090
_exptl_absorpt_correction_T_max 0.9911
_exptl_absorpt_correction_T_min 0.9876
_exptl_absorpt_correction_type multi-scan
_exptl_absorpt_process_details '(SADABS; Sheldrick, 2003)'
_exptl_crystal_colour colorless
_exptl_crystal_density_diffrn 1.293
_exptl_crystal_density_method 'not measured'
_exptl_crystal_description block
_exptl_crystal_F_000 692
_exptl_crystal_size_max 0.14
_exptl_crystal_size_mid 0.12
_exptl_crystal_size_min 0.10
_refine_diff_density_max 0.169
_refine_diff_density_min -0.225
_refine_ls_extinction_method none
_refine_ls_goodness_of_fit_ref 1.026
_refine_ls_hydrogen_treatment constr
_refine_ls_matrix_type full
_refine_ls_number_parameters 259
_refine_ls_number_reflns 2941
_refine_ls_number_restraints 60
_refine_ls_restrained_S_all 1.100
_refine_ls_R_factor_all 0.0665
_refine_ls_R_factor_gt 0.0542
_refine_ls_shift/su_max 0.001
_refine_ls_shift/su_mean 0.000
_refine_ls_structure_factor_coef Fsqd
_refine_ls_weighting_details 'calc w=1/[\s^2^(Fo^2^)+(0.0753P)^2^+0.3428P] where P=(Fo^2^+2Fc^2^)/3'
_refine_ls_weighting_scheme calc
_refine_ls_wR_factor_gt 0.1430
_refine_ls_wR_factor_ref 0.1509
_reflns_number_gt 2327
_reflns_number_total 2941
_reflns_threshold_expression I>2sigma(I)
_cod_data_source_file lr2054.cif
_cod_data_source_block I
_cod_original_sg_symbol_H-M 'P 21/n'
_cod_database_code 2234734
_cod_database_fobs_code 2234734

loop_
_symmetry_equiv_pos_as_xyz
'x, y, z'
'-x+1/2, y+1/2, -z+1/2'
'-x, -y, -z'
'x-1/2, -y-1/2, z-1/2'

loop_
_atom_site_type_symbol
_atom_site_label
_atom_site_fract_x
_atom_site_fract_y
_atom_site_fract_z
_atom_site_U_iso_or_equiv
_atom_site_adp_type
_atom_site_calc_flag
_atom_site_refinement_flags
_atom_site_occupancy
_atom_site_symmetry_multiplicity
_atom_site_disorder_assembly
_atom_site_disorder_group
C C1 0.6148(2) 0.02496(15) 0.58223(16) 0.0567(5) Uani d . 1 1 . .
H H1 0.6919 0.0422 0.6376 0.068 Uiso calc R 1 1 . .
C C2 0.53256(19) 0.09654(14) 0.52147(15) 0.0506(5) Uani d . 1 1 . .
C C3 0.4179(2) 0.07207(15) 0.43955(16) 0.0561(5) Uani d . 1 1 . .
H H3 0.3628 0.1210 0.3991 0.067 Uiso calc R 1 1 . .
C C4 0.6653(2) 0.24409(15) 0.50513(16) 0.0538(5) Uani d . 1 1 . .
C C5 0.6309(2) 0.38471(15) 0.58744(16) 0.0546(5) Uani d . 1 1 . .
C C6 0.5310(2) 0.34514(15) 0.62721(17) 0.0594(6) Uani d . 1 1 . .
C C7 0.4899(2) 0.24663(16) 0.60962(17) 0.0588(5) Uani d . 1 1 . .
C C8 0.6399(2) 0.48678(14) 0.62188(17) 0.0587(6) Uani d . 1 1 . .
C C9 0.5417(3) 0.49804(15) 0.67922(18) 0.0654(6) Uani d . 1 1 . .
C C10 0.5178(3) 0.58535(18) 0.7266(2) 0.0794(7) Uani d . 1 1 . .
H H10 0.4514 0.5909 0.7647 0.095 Uiso calc R 1 1 . .
C C11 0.5975(3) 0.66348(18) 0.7143(2) 0.0870(9) Uani d . 1 1 . .
H H11 0.5855 0.7236 0.7456 0.104 Uiso calc R 1 1 . .
C C12 0.6954(3) 0.65482(17) 0.6563(2) 0.0861(9) Uani d . 1 1 . .
H H12 0.7473 0.7094 0.6494 0.103 Uiso calc R 1 1 . .
C C13 0.7177(3) 0.56759(16) 0.6088(2) 0.0727(7) Uani d . 1 1 . .
H H13 0.7827 0.5627 0.5692 0.087 Uiso calc R 1 1 . .
C C14 0.8284(3) 0.2270(2) 0.3940(3) 0.0960(9) Uani d D 1 1 . .
H H14A 0.8253 0.1882 0.3285 0.115 Uiso calc PR 0.58 1 A 1
H H14B 0.8023 0.2933 0.3688 0.115 Uiso calc PR 0.58 1 A 1
H H14C 0.8351 0.2980 0.3990 0.115 Uiso d PR 0.42 1 A 2
H H14D 0.8145 0.2068 0.3176 0.115 Uiso d PR 0.42 1 A 2
C C15 0.9688(6) 0.2310(5) 0.4575(7) 0.118(2) Uani d PDU 0.58 1 B 1
H H15A 0.9764 0.2644 0.5272 0.141 Uiso calc PR 0.58 1 B 1
H H15B 1.0223 0.2667 0.4168 0.141 Uiso calc PR 0.58 1 B 1
C C16 1.0198(10) 0.1280(6) 0.4782(7) 0.138(3) Uani d PDU 0.58 1 B 1
H H16A 0.9695 0.0943 0.5219 0.207 Uiso calc PR 0.58 1 B 1
H H16B 1.1146 0.1289 0.5172 0.207 Uiso calc PR 0.58 1 B 1
H H16C 1.0081 0.0946 0.4088 0.207 Uiso calc PR 0.58 1 B 1
C C15' 0.9540(9) 0.1753(13) 0.4727(13) 0.161(6) Uani d PDU 0.42 1 B 2
H H15C 0.9605 0.1952 0.5483 0.194 Uiso calc PR 0.42 1 B 2
H H15D 0.9395 0.1049 0.4682 0.194 Uiso calc PR 0.42 1 B 2
C C16' 1.0849(9) 0.1976(10) 0.4471(10) 0.149(4) Uani d PDU 0.42 1 B 2
H H16D 1.1045 0.1473 0.3999 0.223 Uiso calc PR 0.42 1 B 2
H H16E 1.1566 0.1999 0.5147 0.223 Uiso calc PR 0.42 1 B 2
H H16F 1.0784 0.2599 0.4103 0.223 Uiso calc PR 0.42 1 B 2
C C17 0.5680(9) 0.0856(5) 0.1674(7) 0.148(3) Uani d PDU 0.66 1 C 1
H H17A 0.5009 0.1024 0.2055 0.223 Uiso calc PR 0.66 1 C 1
H H17B 0.5254 0.0807 0.0894 0.223 Uiso calc PR 0.66 1 C 1
H H17C 0.6368 0.1356 0.1803 0.223 Uiso calc PR 0.66 1 C 1
C C18 0.6292(9) -0.0070(5) 0.2079(5) 0.118(2) Uani d PDU 0.66 1 C 1
H H18A 0.5617 -0.0588 0.1878 0.142 Uiso calc PR 0.66 1 C 1
H H18B 0.7020 -0.0216 0.1737 0.142 Uiso calc PR 0.66 1 C 1
C C17' 0.6268(14) 0.0358(14) 0.1313(9) 0.137(4) Uani d PDU 0.34 1 C 2
H H17D 0.7050 0.0778 0.1528 0.205 Uiso calc PR 0.34 1 C 2
H H17E 0.5587 0.0665 0.0728 0.205 Uiso calc PR 0.34 1 C 2
H H17F 0.6527 -0.0258 0.1058 0.205 Uiso calc PR 0.34 1 C 2
C C18' 0.5711(10) 0.0189(12) 0.2276(7) 0.099(3) Uani d PDU 0.34 1 C 2
H H18C 0.5239 0.0772 0.2420 0.118 Uiso calc PR 0.34 1 C 2
H H18D 0.5064 -0.0349 0.2119 0.118 Uiso calc PR 0.34 1 C 2
N N1 0.56533(17) 0.19870(11) 0.54545(13) 0.0526(4) Uani d . 1 1 . .
N N2 0.70225(18) 0.33593(12) 0.52685(15) 0.0586(5) Uani d . 1 1 . .
N N3 0.7232(2) 0.18964(13) 0.44097(17) 0.0680(5) Uani d . 1 1 B .
H H3A 0.6966 0.1299 0.4271 0.082 Uiso calc R 1 1 C .
O O1 0.40323(19) 0.20284(12) 0.64207(15) 0.0807(5) Uani d . 1 1 . .
O O2 0.47273(17) 0.41186(11) 0.68384(13) 0.0729(5) Uani d . 1 1 . .
O O3 0.6821(2) -0.00452(14) 0.32441(15) 0.0915(6) Uani d D 1 1 . .
H H3B 0.6693 -0.0577 0.3506 0.137 Uiso calc R 1 1 C 1

loop_
_atom_site_aniso_label
_atom_site_aniso_U_11
_atom_site_aniso_U_22
_atom_site_aniso_U_33
_atom_site_aniso_U_12
_atom_site_aniso_U_13
_atom_site_aniso_U_23
C1 0.0582(12) 0.0497(12) 0.0530(11) -0.0030(9) -0.0011(9) -0.0018(9)
C2 0.0579(12) 0.0437(11) 0.0488(10) -0.0026(9) 0.0118(9) -0.0019(8)
C3 0.0608(12) 0.0466(12) 0.0537(11) 0.0037(9) 0.0028(9) 0.0055(9)
C4 0.0551(12) 0.0461(11) 0.0563(11) -0.0006(9) 0.0076(9) 0.0007(9)
C5 0.0603(12) 0.0448(11) 0.0500(10) -0.0001(9) -0.0006(9) 0.0004(9)
C6 0.0698(13) 0.0472(12) 0.0582(12) 0.0014(10) 0.0115(10) -0.0089(9)
C7 0.0677(13) 0.0522(12) 0.0563(12) -0.0050(11) 0.0160(10) -0.0041(10)
C8 0.0683(13) 0.0435(11) 0.0517(11) 0.0035(10) -0.0061(10) -0.0004(9)
C9 0.0775(15) 0.0475(13) 0.0591(12) 0.0056(11) -0.0028(11) -0.0069(10)
C10 0.0969(19) 0.0583(15) 0.0710(15) 0.0152(13) 0.0012(13) -0.0132(12)
C11 0.115(2) 0.0478(14) 0.0770(17) 0.0193(15) -0.0122(16) -0.0084(12)
C12 0.111(2) 0.0410(13) 0.0850(17) 0.0000(13) -0.0106(16) 0.0040(12)
C13 0.0867(17) 0.0468(13) 0.0709(14) -0.0030(11) -0.0030(12) 0.0050(10)
C14 0.094(2) 0.0741(18) 0.136(3) -0.0151(16) 0.059(2) -0.0216(17)
C15 0.082(4) 0.139(6) 0.149(5) -0.045(4) 0.060(4) -0.051(5)
C16 0.142(6) 0.163(7) 0.107(4) 0.039(5) 0.029(4) 0.018(4)
C15' 0.142(9) 0.174(10) 0.181(9) -0.029(8) 0.065(8) 0.033(8)
C16' 0.098(6) 0.193(9) 0.156(7) 0.000(6) 0.037(5) 0.007(7)
C17 0.183(6) 0.123(5) 0.118(4) 0.041(4) 0.001(4) 0.004(4)
C18 0.155(6) 0.110(4) 0.094(4) 0.021(4) 0.042(4) -0.005(3)
C17' 0.151(8) 0.157(9) 0.107(7) 0.029(7) 0.042(6) 0.029(7)
C18' 0.095(6) 0.121(8) 0.083(6) 0.002(6) 0.030(5) 0.000(6)
N1 0.0602(10) 0.0416(9) 0.0541(9) -0.0036(7) 0.0120(8) -0.0030(7)
N2 0.0621(10) 0.0441(10) 0.0661(11) -0.0044(8) 0.0110(8) -0.0015(8)
N3 0.0744(12) 0.0507(10) 0.0860(13) -0.0094(9) 0.0339(10) -0.0097(9)
O1 0.0978(13) 0.0648(11) 0.0927(12) -0.0184(9) 0.0484(11) -0.0170(9)
O2 0.0882(11) 0.0563(10) 0.0750(10) -0.0013(8) 0.0233(9) -0.0165(8)
O3 0.1105(15) 0.0799(12) 0.0767(12) -0.0173(10) 0.0123(11) 0.0047(9)

loop_
_atom_type_symbol
_atom_type_description
_atom_type_scat_dispersion_real
_atom_type_scat_dispersion_imag
_atom_type_scat_source
C C 0.0033 0.0016 'International Tables Vol C Tables 4.2.6.8 and 6.1.1.4'
H H 0.0000 0.0000 'International Tables Vol C Tables 4.2.6.8 and 6.1.1.4'
N N 0.0061 0.0033 'International Tables Vol C Tables 4.2.6.8 and 6.1.1.4'
O O 0.0106 0.0060 'International Tables Vol C Tables 4.2.6.8 and 6.1.1.4'

loop_
_geom_angle_atom_site_label_1
_geom_angle_atom_site_label_2
_geom_angle_atom_site_label_3
_geom_angle_site_symmetry_1
_geom_angle
C3 C1 C2 3_656 119.50(18)
C3 C1 H1 3_656 120.3
C2 C1 H1 . 120.3
C3 C2 C1 . 120.85(18)
C3 C2 N1 . 119.49(17)
C1 C2 N1 . 119.65(17)
C1 C3 C2 3_656 119.65(18)
C1 C3 H3 3_656 120.2
C2 C3 H3 . 120.2
N2 C4 N3 . 120.22(19)
N2 C4 N1 . 122.93(19)
N3 C4 N1 . 116.85(18)
N2 C5 C6 . 125.20(19)
N2 C5 C8 . 129.4(2)
C6 C5 C8 . 105.39(19)
C5 C6 O2 . 113.20(18)
C5 C6 C7 . 122.9(2)
O2 C6 C7 . 123.9(2)
O1 C7 C6 . 128.7(2)
O1 C7 N1 . 121.00(19)
C6 C7 N1 . 110.25(19)
C9 C8 C13 . 119.0(2)
C9 C8 C5 . 105.22(19)
C13 C8 C5 . 135.7(2)
O2 C9 C10 . 124.5(3)
O2 C9 C8 . 111.97(18)
C10 C9 C8 . 123.5(2)
C11 C10 C9 . 116.3(3)
C11 C10 H10 . 121.8
C9 C10 H10 . 121.8
C10 C11 C12 . 121.5(2)
C10 C11 H11 . 119.3
C12 C11 H11 . 119.3
C13 C12 C11 . 121.7(3)
C13 C12 H12 . 119.2
C11 C12 H12 . 119.2
C12 C13 C8 . 117.9(3)
C12 C13 H13 . 121.0
C8 C13 H13 . 121.0
C15 C14 N3 . 121.6(4)
C15 C14 C15' . 30.8(5)
N3 C14 C15' . 99.0(5)
C15 C14 H14A . 106.9
N3 C14 H14A . 106.9
C15' C14 H14A . 97.2
C15 C14 H14B . 106.9
N3 C14 H14B . 106.9
C15' C14 H14B . 137.2
H14A C14 H14B . 106.7
C15 C14 H14C . 83.4
N3 C14 H14C . 111.9
C15' C14 H14C . 112.2
H14A C14 H14C . 125.7
H14B C14 H14C . 26.1
C15 C14 H14D . 114.7
N3 C14 H14D . 111.9
C15' C14 H14D . 112.0
H14A C14 H14D . 17.5
H14B C14 H14D . 89.3
H14C C14 H14D . 109.6
C14 C15 C16 . 108.0(6)
C14 C15 H15A . 110.1
C16 C15 H15A . 110.1
C14 C15 H15B . 110.1
C16 C15 H15B . 110.1
H15A C15 H15B . 108.4
C16' C15' C14 . 113.9(9)
C16' C15' H15C . 108.8
C14 C15' H15C . 108.8
C16' C15' H15D . 108.8
C14 C15' H15D . 108.8
H15C C15' H15D . 107.7
C15' C16' H16D . 109.5
C15' C16' H16E . 109.5
H16D C16' H16E . 109.5
C15' C16' H16F . 109.5
H16D C16' H16F . 109.5
H16E C16' H16F . 109.5
O3 C18 C17 . 110.6(5)
O3 C18 H18A . 109.5
C17 C18 H18A . 109.5
O3 C18 H18B . 109.5
C17 C18 H18B . 109.5
H18A C18 H18B . 108.1
C18' C17' H17D . 109.5
C18' C17' H17E . 109.5
H17D C17' H17E . 109.5
C18' C17' H17F . 109.5
H17D C17' H17F . 109.5
H17E C17' H17F . 109.5
O3 C18' C17' . 109.3(9)
O3 C18' H18C . 109.8
C17' C18' H18C . 109.8
O3 C18' H18D . 109.8
C17' C18' H18D . 109.8
H18C C18' H18D . 108.3
C4 N1 C7 . 124.16(18)
C4 N1 C2 . 120.16(16)
C7 N1 C2 . 115.68(16)
C4 N2 C5 . 114.54(18)
C4 N3 C14 . 122.8(2)
C4 N3 H3A . 118.6
C14 N3 H3A . 118.6
C9 O2 C6 . 104.22(18)
C18 O3 C18' . 31.7(4)
C18 O3 H3A . 124.5
C18' O3 H3A . 102.6
C18 O3 H3B . 109.5
C18' O3 H3B . 110.8
H3A O3 H3B . 119.4

loop_
_geom_bond_atom_site_label_1
_geom_bond_atom_site_label_2
_geom_bond_site_symmetry_2
_geom_bond_distance
C1 C3 3_656 1.373(3)
C1 C2 . 1.376(3)
C1 H1 . 0.9300
C2 C3 . 1.376(3)
C2 N1 . 1.444(2)
C3 C1 3_656 1.373(3)
C3 H3 . 0.9300
C4 N2 . 1.314(3)
C4 N3 . 1.340(3)
C4 N1 . 1.396(3)
C5 N2 . 1.356(3)
C5 C6 . 1.359(3)
C5 C8 . 1.451(3)
C6 O2 . 1.380(2)
C6 C7 . 1.406(3)
C7 O1 . 1.221(3)
C7 N1 . 1.412(3)
C8 C9 . 1.387(4)
C8 C13 . 1.391(3)
C9 O2 . 1.378(3)
C9 C10 . 1.379(3)
C10 C11 . 1.372(4)
C10 H10 . 0.9300
C11 C12 . 1.386(4)
C11 H11 . 0.9300
C12 C13 . 1.375(4)
C12 H12 . 0.9300
C13 H13 . 0.9300
C14 C15 . 1.442(6)
C14 N3 . 1.446(3)
C14 C15' . 1.561(9)
C14 H14A . 0.9700
C14 H14B . 0.9700
C14 H14C . 0.9700
C14 H14D . 0.9700
C15 C16 . 1.494(8)
C15 H15A . 0.9700
C15 H15B . 0.9700
C16 H16A . 0.9600
C16 H16B . 0.9600
C16 H16C . 0.9600
C15' C16' . 1.484(9)
C15' H15C . 0.9700
C15' H15D . 0.9700
C16' H16D . 0.9600
C16' H16E . 0.9600
C16' H16F . 0.9600
C17 C18 . 1.439(7)
C17 H17A . 0.9600
C17 H17B . 0.9600
C17 H17C . 0.9600
C18 O3 . 1.415(6)
C18 H18A . 0.9700
C18 H18B . 0.9700
C17' C18' . 1.482(9)
C17' H17D . 0.9600
C17' H17E . 0.9600
C17' H17F . 0.9600
C18' O3 . 1.457(8)
C18' H18C . 0.9700
C18' H18D . 0.9700
N3 H3A . 0.8600
O3 H3B . 0.8200

loop_
_geom_hbond_atom_site_label_D
_geom_hbond_atom_site_label_H
_geom_hbond_atom_site_label_A
_geom_hbond_site_symmetry_A
_geom_hbond_distance_DH
_geom_hbond_distance_HA
_geom_hbond_distance_DA
_geom_hbond_angle_DHA
N3 H3a O3 . 0.86 2.22 2.996(3) 150
O3 H3b O1 3_656 0.82 2.12 2.903(3) 159

loop_
_geom_torsion_atom_site_label_1
_geom_torsion_atom_site_label_2
_geom_torsion_atom_site_label_3
_geom_torsion_atom_site_label_4
_geom_torsion_site_symmetry_1
_geom_torsion_site_symmetry_4
_geom_torsion
C3 C1 C2 C3 3_656 . 0.2(3)
C3 C1 C2 N1 3_656 . 178.92(18)
C1 C2 C3 C1 . 3_656 -0.2(4)
N1 C2 C3 C1 . 3_656 -178.92(18)
N2 C5 C6 O2 . . -178.42(17)
C8 C5 C6 O2 . . 0.5(2)
N2 C5 C6 C7 . . 0.2(3)
C8 C5 C6 C7 . . 179.07(19)
C5 C6 C7 O1 . . 179.0(2)
O2 C6 C7 O1 . . -2.5(4)
C5 C6 C7 N1 . . -0.7(3)
O2 C6 C7 N1 . . 177.70(18)
N2 C5 C8 C9 . . 178.42(19)
C6 C5 C8 C9 . . -0.4(2)
N2 C5 C8 C13 . . -0.4(4)
C6 C5 C8 C13 . . -179.3(2)
C13 C8 C9 O2 . . 179.31(18)
C5 C8 C9 O2 . . 0.2(2)
C13 C8 C9 C10 . . -1.3(3)
C5 C8 C9 C10 . . 179.6(2)
O2 C9 C10 C11 . . 179.4(2)
C8 C9 C10 C11 . . 0.1(3)
C9 C10 C11 C12 . . 0.7(4)
C10 C11 C12 C13 . . -0.2(4)
C11 C12 C13 C8 . . -0.9(3)
C9 C8 C13 C12 . . 1.6(3)
C5 C8 C13 C12 . . -179.6(2)
N3 C14 C15 C16 . . 68.1(6)
C15' C14 C15 C16 . . 20.3(14)
C15 C14 C15' C16' . . -40.1(9)
N3 C14 C15' C16' . . 179.6(12)
N2 C4 N1 C7 . . 2.6(3)
N3 C4 N1 C7 . . -176.89(18)
N2 C4 N1 C2 . . -177.97(18)
N3 C4 N1 C2 . . 2.6(3)
O1 C7 N1 C4 . . 179.69(19)
C6 C7 N1 C4 . . -0.5(3)
O1 C7 N1 C2 . . 0.2(3)
C6 C7 N1 C2 . . 180.00(17)
C3 C2 N1 C4 . . -101.3(2)
C1 C2 N1 C4 . . 80.0(2)
C3 C2 N1 C7 . . 78.2(2)
C1 C2 N1 C7 . . -100.5(2)
N3 C4 N2 C5 . . 176.47(18)
N1 C4 N2 C5 . . -3.0(3)
C6 C5 N2 C4 . . 1.7(3)
C8 C5 N2 C4 . . -176.91(18)
N2 C4 N3 C14 . . 0.8(3)
N1 C4 N3 C14 . . -179.7(2)
C15 C14 N3 C4 . . 81.6(4)
C15' C14 N3 C4 . . 104.2(8)
C10 C9 O2 C6 . . -179.3(2)
C8 C9 O2 C6 . . 0.0(2)
C5 C6 O2 C9 . . -0.3(2)
C7 C6 O2 C9 . . -178.9(2)
C17 C18 O3 C18' . . 44.0(11)
C17 C18 O3 H3A . . -8.6
C17' C18' O3 C18 . . -29.5(10)
C17' C18' O3 H3A . . 108.4
